data_4346813
loop_
_publ_author_name
'Pramanik, Shuvam'
'Roy, Sima'
'Ghorui, Tapas'
'Ganguly, Sanjib'
'Pramanik, Kausikisankar'

_publ_section_title
;
 Iridium(III) Mediated Reductive Transformation of Closed-Shell Azo-Oxime
 to Open-Shell Azo-Imine Radical Anion: Molecular and Electronic
 Structure, Electron Transfer, and Optoelectronic Properties.
;
_journal_issue 4
_journal_name_full 'Inorganic chemistry'
_journal_page_first 1461
_journal_page_last 1468
_journal_paper_doi 10.1021/acs.inorgchem.5b02185
_journal_volume 55
_journal_year 2016
_chemical_formula_moiety 'C26 H21 Cl2 Ir N6 O2'
_chemical_formula_sum 'C26 H21 Cl2 Ir N6 O2'
_chemical_formula_weight 712.61
_space_group_IT_number 14
_space_group_name_Hall '-P 2ybc'
_space_group_name_H-M_alt 'P 1 21/c 1'
_symmetry_cell_setting monoclinic
_symmetry_Int_Tables_number 14
_symmetry_space_group_name_Hall '-P 2ybc'
_symmetry_space_group_name_H-M 'P 1 21/c 1'
_atom_sites_solution_hydrogens geom
_atom_sites_solution_primary direct
_atom_sites_solution_secondary difmap
_audit_creation_method SHELXL-97
_cell_angle_alpha 90.00
_cell_angle_beta 114.155(2)
_cell_angle_gamma 90.00
_cell_formula_units_Z 4
_cell_length_a 9.3780(3)
_cell_length_b 29.2493(9)
_cell_length_c 10.2444(3)
_cell_measurement_reflns_used 1226
_cell_measurement_temperature 298(2)
_cell_measurement_theta_max 30.00
_cell_measurement_theta_min 2.29
_cell_volume 2564.00(14)
_computing_cell_refinement 'SMART APEX II'
_computing_data_collection 'SMART APEX II (Bruker,2010)'
_computing_data_reduction 'SAINT (Bruker,2000)'
_computing_molecular_graphics 'Ortep-3v2 for windows (Farrugia, 1997)'
_computing_publication_material 'PLATON (Spek, 2008)'
_computing_structure_refinement 'SHELXL-97 (Sheldrick, 2008)'
_computing_structure_solution 'SHELXS-97 (Sheldrick, 2008)'
_diffrn_ambient_temperature 298(2)
_diffrn_measured_fraction_theta_full 1.000
_diffrn_measured_fraction_theta_max 1.000
_diffrn_measurement_device_type 'CCD area-detector'
_diffrn_measurement_method 'phi and omega scans'
_diffrn_radiation_monochromator graphite
_diffrn_radiation_source 'fine-focus sealed tube'
_diffrn_radiation_type MoK\a
_diffrn_radiation_wavelength 0.71073
_diffrn_reflns_av_R_equivalents 0.0371
_diffrn_reflns_av_unetI/netI 0.0249
_diffrn_reflns_limit_h_max 13
_diffrn_reflns_limit_h_min -13
_diffrn_reflns_limit_k_max 41
_diffrn_reflns_limit_k_min -41
_diffrn_reflns_limit_l_max 14
_diffrn_reflns_limit_l_min -14
_diffrn_reflns_number 50690
_diffrn_reflns_theta_full 30.00
_diffrn_reflns_theta_max 30.00
_diffrn_reflns_theta_min 2.29
_exptl_absorpt_coefficient_mu 5.453
_exptl_absorpt_correction_T_max 0.520
_exptl_absorpt_correction_T_min 0.365
_exptl_absorpt_correction_type multi-scan
_exptl_absorpt_process_details 'Sadabs(Sheldrick, 1996)'
_exptl_crystal_colour Orange
_exptl_crystal_density_diffrn 1.846
_exptl_crystal_density_method 'not measured'
_exptl_crystal_description parallelopiped
_exptl_crystal_F_000 1384
_exptl_crystal_size_max 0.28
_exptl_crystal_size_mid 0.16
_exptl_crystal_size_min 0.12
_refine_diff_density_max 0.953
_refine_diff_density_min -1.330
_refine_diff_density_rms 0.087
_refine_ls_extinction_method none
_refine_ls_goodness_of_fit_ref 1.085
_refine_ls_hydrogen_treatment mixed
_refine_ls_matrix_type full
_refine_ls_number_parameters 338
_refine_ls_number_reflns 7476
_refine_ls_number_restraints 0
_refine_ls_restrained_S_all 1.085
_refine_ls_R_factor_all 0.0366
_refine_ls_R_factor_gt 0.0273
_refine_ls_shift/su_max 0.002
_refine_ls_shift/su_mean 0.000
_refine_ls_structure_factor_coef Fsqd
_refine_ls_weighting_details 'calc w=1/[\s^2^(Fo^2^)+(0.0226P)^2^+1.6687P] where P=(Fo^2^+2Fc^2^)/3'
_refine_ls_weighting_scheme calc
_refine_ls_wR_factor_gt 0.0545
_refine_ls_wR_factor_ref 0.0571
_reflns_number_gt 6377
_reflns_number_total 7476
_reflns_threshold_expression >2sigma(I)
_cod_data_source_file ic5b02185_si_002.cif
_cod_data_source_block 2
_cod_depositor_comments
;
The following automatic conversions were performed:

data item '_symmetry_cell_setting' value 'MOnoclinic' was changed to
'monoclinic' in accordance with the
/home/saulius/struct/COD-crude-data/automatic-downloads/DataCite-retrospective/ACS/depositions/lib/dictionaries/cif_core.dic
dictionary named 'cif_core.dic' version 2.4.2 last updated on
2011-04-26.

Automatic conversion script
Id: cif_fix_values 6909 2019-04-08 15:41:33Z antanas 
;
_cod_original_sg_symbol_H-M P2(1)/c
_cod_database_code 4346813

loop_
_symmetry_equiv_pos_as_xyz
'x, y, z'
'-x, y+1/2, -z+1/2'
'-x, -y, -z'
'x, -y-1/2, z-1/2'

loop_
_atom_site_label
_atom_site_type_symbol
_atom_site_fract_x
_atom_site_fract_y
_atom_site_fract_z
_atom_site_U_iso_or_equiv
_atom_site_adp_type
_atom_site_occupancy
_atom_site_symmetry_multiplicity
_atom_site_calc_flag
_atom_site_refinement_flags
Ir1 Ir 0.427934(12) 0.114628(4) 0.847045(11) 0.03168(4) Uani 1 1 d .
Cl1 Cl 0.62461(10) 0.06633(3) 0.99736(10) 0.0536(2) Uani 1 1 d .
Cl2 Cl 0.23168(9) 0.16177(3) 0.68696(8) 0.04641(18) Uani 1 1 d .
O1 O 0.4488(3) 0.06905(9) 0.6056(3) 0.0570(7) Uani 1 1 d .
H1 H 0.509(7) 0.095(2) 0.634(5) 0.105(17) Uiso 1 1 d .
O2 O 0.6156(3) 0.13912(9) 0.6942(3) 0.0553(6) Uani 1 1 d .
N1 N 0.2650(3) 0.07371(8) 0.8714(2) 0.0326(5) Uani 1 1 d .
N2 N 0.2233(3) 0.03781(8) 0.7942(3) 0.0359(5) Uani 1 1 d .
N3 N 0.3812(3) 0.06710(8) 0.6960(3) 0.0384(5) Uani 1 1 d .
N4 N 0.4977(3) 0.16527(8) 0.9970(2) 0.0338(5) Uani 1 1 d .
N5 N 0.5889(3) 0.19566(8) 0.9868(3) 0.0379(5) Uani 1 1 d .
N6 N 0.5807(3) 0.15109(8) 0.8022(3) 0.0380(5) Uani 1 1 d .
C1 C 0.1874(3) 0.07973(10) 0.9652(3) 0.0353(6) Uani 1 1 d .
C2 C 0.1275(4) 0.12270(10) 0.9718(3) 0.0413(7) Uani 1 1 d .
H2 H 0.1407 0.1468 0.9186 0.050 Uiso 1 1 calc R
C3 C 0.0491(4) 0.12926(13) 1.0570(4) 0.0514(8) Uani 1 1 d .
H3 H 0.0080 0.1579 1.0614 0.062 Uiso 1 1 calc R
C4 C 0.0308(5) 0.09345(14) 1.1366(4) 0.0573(9) Uani 1 1 d .
H4 H -0.0230 0.0979 1.1943 0.069 Uiso 1 1 calc R
C5 C 0.0923(5) 0.05100(14) 1.1306(4) 0.0655(11) Uani 1 1 d .
H5 H 0.0809 0.0272 1.1856 0.079 Uiso 1 1 calc R
C6 C 0.1707(4) 0.04352(12) 1.0434(4) 0.0516(8) Uani 1 1 d .
H6 H 0.2109 0.0148 1.0380 0.062 Uiso 1 1 calc R
C7 C 0.2893(3) 0.03341(10) 0.6948(3) 0.0360(6) Uani 1 1 d .
C8 C 0.2379(3) -0.00613(10) 0.5982(3) 0.0378(6) Uani 1 1 d .
C9 C 0.1423(4) -0.03845(11) 0.6213(3) 0.0464(7) Uani 1 1 d .
H9 H 0.1171 -0.0354 0.6997 0.056 Uiso 1 1 calc R
C10 C 0.0840(4) -0.07506(12) 0.5300(4) 0.0556(9) Uani 1 1 d .
H10 H 0.0199 -0.0964 0.5468 0.067 Uiso 1 1 calc R
C11 C 0.1208(4) -0.07992(11) 0.4143(4) 0.0523(8) Uani 1 1 d .
H11 H 0.0816 -0.1046 0.3525 0.063 Uiso 1 1 calc R
C12 C 0.2149(4) -0.04860(13) 0.3897(4) 0.0584(9) Uani 1 1 d .
H12 H 0.2385 -0.0519 0.3104 0.070 Uiso 1 1 calc R
C13 C 0.2756(4) -0.01193(13) 0.4811(4) 0.0536(9) Uani 1 1 d .
H13 H 0.3415 0.0088 0.4644 0.064 Uiso 1 1 calc R
C14 C 0.4555(3) 0.17084(10) 1.1163(3) 0.0370(6) Uani 1 1 d .
C15 C 0.3938(4) 0.21162(11) 1.1374(3) 0.0466(7) Uani 1 1 d .
H15 H 0.3817 0.2364 1.0767 0.056 Uiso 1 1 calc R
C16 C 0.3505(5) 0.21482(13) 1.2504(4) 0.0577(9) Uani 1 1 d .
H16 H 0.3062 0.2417 1.2648 0.069 Uiso 1 1 calc R
C17 C 0.3722(5) 0.17868(15) 1.3416(4) 0.0613(10) Uani 1 1 d .
H17 H 0.3438 0.1813 1.4183 0.074 Uiso 1 1 calc R
C18 C 0.4359(5) 0.13838(14) 1.3204(4) 0.0574(9) Uani 1 1 d .
H18 H 0.4515 0.1141 1.3835 0.069 Uiso 1 1 calc R
C19 C 0.4765(4) 0.13387(12) 1.2062(4) 0.0481(8) Uani 1 1 d .
H19 H 0.5172 0.1065 1.1900 0.058 Uiso 1 1 calc R
C20 C 0.6370(3) 0.18843(10) 0.8754(3) 0.0360(6) Uani 1 1 d .
C21 C 0.7454(3) 0.22189(10) 0.8587(3) 0.0386(6) Uani 1 1 d .
C22 C 0.8413(4) 0.21197(12) 0.7900(4) 0.0517(8) Uani 1 1 d .
H22 H 0.8358 0.1835 0.7476 0.062 Uiso 1 1 calc R
C23 C 0.9464(4) 0.24480(15) 0.7843(4) 0.0647(10) Uani 1 1 d .
H23 H 1.0124 0.2379 0.7398 0.078 Uiso 1 1 calc R
C24 C 0.9534(5) 0.28668(16) 0.8430(4) 0.0693(12) Uani 1 1 d .
H24 H 1.0238 0.3083 0.8385 0.083 Uiso 1 1 calc R
C25 C 0.8565(5) 0.29717(14) 0.9092(5) 0.0711(12) Uani 1 1 d .
H25 H 0.8599 0.3262 0.9477 0.085 Uiso 1 1 calc R
C26 C 0.7541(4) 0.26490(12) 0.9187(4) 0.0546(9) Uani 1 1 d .
H26 H 0.6905 0.2720 0.9657 0.065 Uiso 1 1 calc R

loop_
_atom_site_aniso_label
_atom_site_aniso_U_11
_atom_site_aniso_U_22
_atom_site_aniso_U_33
_atom_site_aniso_U_23
_atom_site_aniso_U_13
_atom_site_aniso_U_12
Ir1 0.03442(6) 0.02982(6) 0.03181(6) -0.00327(4) 0.01456(4) -0.00306(4)
Cl1 0.0457(4) 0.0487(5) 0.0581(5) 0.0019(4) 0.0129(4) 0.0126(4)
Cl2 0.0485(4) 0.0404(4) 0.0426(4) 0.0061(3) 0.0108(3) 0.0017(3)
O1 0.0743(17) 0.0580(15) 0.0575(15) -0.0235(12) 0.0461(14) -0.0247(13)
O2 0.0716(16) 0.0549(15) 0.0555(14) -0.0159(12) 0.0423(13) -0.0189(12)
N1 0.0342(12) 0.0318(12) 0.0319(11) -0.0022(9) 0.0136(10) -0.0025(9)
N2 0.0373(13) 0.0309(12) 0.0399(13) -0.0045(10) 0.0163(11) -0.0032(10)
N3 0.0429(14) 0.0389(13) 0.0385(13) -0.0076(10) 0.0217(11) -0.0066(11)
N4 0.0377(12) 0.0319(12) 0.0300(11) -0.0015(9) 0.0119(10) -0.0013(10)
N5 0.0390(13) 0.0370(13) 0.0375(13) -0.0032(10) 0.0155(11) -0.0068(10)
N6 0.0421(13) 0.0403(14) 0.0370(13) -0.0050(10) 0.0216(11) -0.0070(11)
C1 0.0370(15) 0.0337(14) 0.0384(15) -0.0048(11) 0.0185(12) -0.0030(11)
C2 0.0445(17) 0.0383(17) 0.0434(17) 0.0008(12) 0.0202(14) 0.0027(13)
C3 0.053(2) 0.0505(19) 0.060(2) -0.0032(16) 0.0321(17) 0.0063(16)
C4 0.062(2) 0.063(2) 0.063(2) -0.0078(18) 0.0415(19) -0.0086(18)
C5 0.090(3) 0.057(2) 0.074(3) 0.0036(19) 0.058(3) -0.011(2)
C6 0.069(2) 0.0365(17) 0.062(2) 0.0012(15) 0.0400(19) -0.0018(15)
C7 0.0366(15) 0.0351(15) 0.0354(14) -0.0022(11) 0.0138(12) -0.0010(12)
C8 0.0393(15) 0.0318(14) 0.0381(15) -0.0063(11) 0.0117(12) -0.0001(12)
C9 0.058(2) 0.0371(17) 0.0438(17) -0.0068(13) 0.0210(15) -0.0056(14)
C10 0.065(2) 0.0378(18) 0.056(2) -0.0068(15) 0.0175(18) -0.0116(16)
C11 0.059(2) 0.0343(17) 0.051(2) -0.0139(14) 0.0096(16) -0.0006(15)
C12 0.063(2) 0.059(2) 0.054(2) -0.0223(17) 0.0245(18) 0.0003(18)
C13 0.055(2) 0.054(2) 0.059(2) -0.0199(17) 0.0304(17) -0.0112(16)
C14 0.0393(15) 0.0409(16) 0.0306(14) -0.0051(11) 0.0140(12) -0.0040(12)
C15 0.059(2) 0.0370(16) 0.0468(18) -0.0041(13) 0.0247(16) -0.0016(14)
C16 0.070(2) 0.052(2) 0.063(2) -0.0136(18) 0.039(2) -0.0014(18)
C17 0.071(2) 0.077(3) 0.046(2) -0.0104(18) 0.0346(19) -0.010(2)
C18 0.075(3) 0.061(2) 0.0376(18) 0.0045(16) 0.0243(18) -0.0039(19)
C19 0.059(2) 0.0437(18) 0.0411(17) 0.0012(14) 0.0203(15) 0.0018(16)
C20 0.0356(14) 0.0343(15) 0.0370(15) -0.0020(11) 0.0137(12) -0.0035(11)
C21 0.0384(15) 0.0355(15) 0.0378(15) 0.0019(12) 0.0115(12) -0.0066(12)
C22 0.055(2) 0.0458(19) 0.062(2) -0.0026(16) 0.0311(18) -0.0069(16)
C23 0.056(2) 0.076(3) 0.072(3) 0.001(2) 0.036(2) -0.017(2)
C24 0.066(3) 0.072(3) 0.072(3) -0.005(2) 0.031(2) -0.035(2)
C25 0.082(3) 0.051(2) 0.084(3) -0.018(2) 0.038(2) -0.029(2)
C26 0.055(2) 0.050(2) 0.062(2) -0.0142(17) 0.0278(18) -0.0150(16)

loop_
_atom_type_symbol
_atom_type_description
_atom_type_scat_dispersion_real
_atom_type_scat_dispersion_imag
_atom_type_scat_source
C C 0.0033 0.0016 'International Tables Vol C Tables 4.2.6.8 and 6.1.1.4'
H H 0.0000 0.0000 'International Tables Vol C Tables 4.2.6.8 and 6.1.1.4'
N N 0.0061 0.0033 'International Tables Vol C Tables 4.2.6.8 and 6.1.1.4'
O O 0.0106 0.0060 'International Tables Vol C Tables 4.2.6.8 and 6.1.1.4'
Cl Cl 0.1484 0.1585 'International Tables Vol C Tables 4.2.6.8 and 6.1.1.4'
Ir Ir -1.4442 7.9887 'International Tables Vol C Tables 4.2.6.8 and 6.1.1.4'

loop_
_geom_angle_atom_site_label_1
_geom_angle_atom_site_label_2
_geom_angle_atom_site_label_3
_geom_angle
N6 Ir1 N3 98.37(10)
N6 Ir1 N1 173.56(9)
N3 Ir1 N1 75.35(9)
N6 Ir1 N4 75.20(10)
N3 Ir1 N4 173.35(9)
N1 Ir1 N4 111.12(9)
N6 Ir1 Cl1 91.56(8)
N3 Ir1 Cl1 87.32(8)
N1 Ir1 Cl1 89.61(7)
N4 Ir1 Cl1 91.10(7)
N6 Ir1 Cl2 87.52(8)
N3 Ir1 Cl2 90.40(8)
N1 Ir1 Cl2 91.03(7)
N4 Ir1 Cl2 91.02(7)
Cl1 Ir1 Cl2 177.40(3)
N3 O1 H1 103(3)
N2 N1 C1 113.9(2)
N2 N1 Ir1 117.60(18)
C1 N1 Ir1 128.50(18)
N1 N2 C7 114.4(2)
C7 N3 O1 122.0(2)
C7 N3 Ir1 117.98(19)
O1 N3 Ir1 119.91(19)
N5 N4 C14 114.8(2)
N5 N4 Ir1 117.81(18)
C14 N4 Ir1 127.34(18)
N4 N5 C20 114.4(2)
C20 N6 O2 121.4(2)
C20 N6 Ir1 118.42(19)
O2 N6 Ir1 120.02(18)
C6 C1 C2 121.5(3)
C6 C1 N1 120.4(3)
C2 C1 N1 118.1(3)
C3 C2 C1 119.5(3)
C3 C2 H2 120.2
C1 C2 H2 120.2
C2 C3 C4 120.0(3)
C2 C3 H3 120.0
C4 C3 H3 120.0
C3 C4 C5 120.1(3)
C3 C4 H4 120.0
C5 C4 H4 120.0
C4 C5 C6 120.8(3)
C4 C5 H5 119.6
C6 C5 H5 119.6
C1 C6 C5 118.1(3)
C1 C6 H6 121.0
C5 C6 H6 121.0
N3 C7 N2 114.2(2)
N3 C7 C8 129.3(3)
N2 C7 C8 116.3(3)
C9 C8 C13 118.2(3)
C9 C8 C7 118.6(3)
C13 C8 C7 123.2(3)
C10 C9 C8 121.2(3)
C10 C9 H9 119.4
C8 C9 H9 119.4
C11 C10 C9 119.8(3)
C11 C10 H10 120.1
C9 C10 H10 120.1
C12 C11 C10 120.0(3)
C12 C11 H11 120.0
C10 C11 H11 120.0
C11 C12 C13 120.9(3)
C11 C12 H12 119.6
C13 C12 H12 119.6
C12 C13 C8 119.9(3)
C12 C13 H13 120.1
C8 C13 H13 120.1
C15 C14 C19 121.7(3)
C15 C14 N4 120.6(3)
C19 C14 N4 117.6(3)
C16 C15 C14 118.5(3)
C16 C15 H15 120.8
C14 C15 H15 120.8
C17 C16 C15 120.5(3)
C17 C16 H16 119.7
C15 C16 H16 119.7
C16 C17 C18 120.3(3)
C16 C17 H17 119.8
C18 C17 H17 119.8
C19 C18 C17 120.3(4)
C19 C18 H18 119.9
C17 C18 H18 119.9
C18 C19 C14 118.6(3)
C18 C19 H19 120.7
C14 C19 H19 120.7
N6 C20 N5 113.8(2)
N6 C20 C21 128.7(3)
N5 C20 C21 117.5(2)
C22 C21 C26 118.9(3)
C22 C21 C20 123.0(3)
C26 C21 C20 118.0(3)
C21 C22 C23 119.7(3)
C21 C22 H22 120.2
C23 C22 H22 120.2
C24 C23 C22 120.8(4)
C24 C23 H23 119.6
C22 C23 H23 119.6
C23 C24 C25 120.0(4)
C23 C24 H24 120.0
C25 C24 H24 120.0
C24 C25 C26 120.2(4)
C24 C25 H25 119.9
C26 C25 H25 119.9
C25 C26 C21 120.4(4)
C25 C26 H26 119.8
C21 C26 H26 119.8

loop_
_geom_bond_atom_site_label_1
_geom_bond_atom_site_label_2
_geom_bond_distance
Ir1 N6 1.985(2)
Ir1 N3 1.991(2)
Ir1 N1 2.035(2)
Ir1 N4 2.040(2)
Ir1 Cl1 2.3333(8)
Ir1 Cl2 2.3469(8)
O1 N3 1.321(3)
O1 H1 0.92(6)
O2 N6 1.323(3)
N1 N2 1.276(3)
N1 C1 1.433(3)
N2 C7 1.398(4)
N3 C7 1.306(4)
N4 N5 1.267(3)
N4 C14 1.440(3)
N5 C20 1.403(4)
N6 C20 1.308(4)
C1 C6 1.376(4)
C1 C2 1.390(4)
C2 C3 1.365(4)
C2 H2 0.9300
C3 C4 1.380(5)
C3 H3 0.9300
C4 C5 1.381(6)
C4 H4 0.9300
C5 C6 1.387(5)
C5 H5 0.9300
C6 H6 0.9300
C7 C8 1.469(4)
C8 C9 1.388(4)
C8 C13 1.393(4)
C9 C10 1.379(4)
C9 H9 0.9300
C10 C11 1.370(5)
C10 H10 0.9300
C11 C12 1.366(5)
C11 H11 0.9300
C12 C13 1.384(5)
C12 H12 0.9300
C13 H13 0.9300
C14 C15 1.381(4)
C14 C19 1.381(4)
C15 C16 1.377(5)
C15 H15 0.9300
C16 C17 1.370(5)
C16 H16 0.9300
C17 C18 1.378(6)
C17 H17 0.9300
C18 C19 1.377(5)
C18 H18 0.9300
C19 H19 0.9300
C20 C21 1.471(4)
C21 C22 1.381(4)
C21 C26 1.388(4)
C22 C23 1.394(5)
C22 H22 0.9300
C23 C24 1.354(6)
C23 H23 0.9300
C24 C25 1.372(6)
C24 H24 0.9300
C25 C26 1.378(5)
C25 H25 0.9300
C26 H26 0.9300
